data_2203992
loop_
_publ_author_name
'Liu, Sheng-Gui'
'Li, Yi-Zhi'
'Zuo, Jing-Lin'
'You, Xiao-Zeng'

_publ_section_title {<i>N,N</i>'-Bis[2-(methylsulfanyl)phenyl]pyridine-2,6-dicarboxamidato(2--)}nickel(II)
_journal_issue 8
_journal_name_full 'Acta Crystallographica Section E'
_journal_page_first m1153
_journal_page_last m1155
_journal_paper_doi 10.1107/S1600536804017143
_journal_volume 60
_journal_year 2004
_chemical_formula_iupac '[Ni (C21 H17 N3 O2 S2)]'
_chemical_formula_moiety 'C21 H17 N3 Ni O2 S2'
_chemical_formula_sum 'C21 H17 N3 Ni O2 S2'
_chemical_formula_weight 466.21
_chemical_name_systematic '[N,N'-Bis[2-(methylsulfanyl)phenyl]pyridine-2,6-dicarboxamidato(2-)]nickel(II)'
_space_group_IT_number 14
_symmetry_cell_setting monoclinic
_symmetry_space_group_name_Hall '-P 2ybc'
_symmetry_space_group_name_H-M 'P 1 21/c 1'
_atom_sites_solution_hydrogens geom
_atom_sites_solution_primary direct
_atom_sites_solution_secondary difmap
_cell_angle_alpha 90.00
_cell_angle_beta 96.765(4)
_cell_angle_gamma 90.00
_cell_formula_units_Z 4
_cell_length_a 11.430(2)
_cell_length_b 11.406(2)
_cell_length_c 15.087(3)
_cell_measurement_reflns_used 775
_cell_measurement_temperature 293(2)
_cell_measurement_theta_max 25.04
_cell_measurement_theta_min 2.53
_cell_volume 1953.2(6)
_computing_cell_refinement SMART
_computing_data_collection 'SMART (Bruker, 2000)'
_computing_data_reduction 'SAINT (Bruker, 2000)'
_computing_molecular_graphics 'SHELXTL and BERCURY (Version 1.2.1; Bruno et al., 2002)'
_computing_publication_material SHELXTL
_computing_structure_refinement SHELXTL
_computing_structure_solution 'SHELXTL (Bruker, 2000)'
_diffrn_ambient_temperature 293(2)
_diffrn_measured_fraction_theta_full 0.999
_diffrn_measured_fraction_theta_max 0.999
_diffrn_measurement_device_type 'Bruker SMART APEX CCD area-detector'
_diffrn_measurement_method '\f and \w scans'
_diffrn_radiation_monochromator graphite
_diffrn_radiation_source 'sealed tube'
_diffrn_radiation_type MoK\a
_diffrn_radiation_wavelength 0.71073
_diffrn_reflns_av_R_equivalents 0.0660
_diffrn_reflns_av_sigmaI/netI 0.0609
_diffrn_reflns_limit_h_max 14
_diffrn_reflns_limit_h_min -8
_diffrn_reflns_limit_k_max 13
_diffrn_reflns_limit_k_min -14
_diffrn_reflns_limit_l_max 18
_diffrn_reflns_limit_l_min -18
_diffrn_reflns_number 10243
_diffrn_reflns_theta_full 26.00
_diffrn_reflns_theta_max 26.00
_diffrn_reflns_theta_min 2.24
_diffrn_standards_number 0
_exptl_absorpt_coefficient_mu 1.231
_exptl_absorpt_correction_T_max 0.782
_exptl_absorpt_correction_T_min 0.669
_exptl_absorpt_correction_type multi-scan
_exptl_absorpt_process_details '(SADABS; Bruker, 2000)'
_exptl_crystal_colour red
_exptl_crystal_density_diffrn 1.585
_exptl_crystal_density_method 'not measured'
_exptl_crystal_description prism
_exptl_crystal_F_000 960
_exptl_crystal_size_max 0.32
_exptl_crystal_size_mid 0.22
_exptl_crystal_size_min 0.2
_refine_diff_density_max 0.871
_refine_diff_density_min -0.826
_refine_ls_extinction_method none
_refine_ls_goodness_of_fit_ref 0.924
_refine_ls_hydrogen_treatment constr
_refine_ls_matrix_type full
_refine_ls_number_parameters 264
_refine_ls_number_reflns 3834
_refine_ls_number_restraints 0
_refine_ls_restrained_S_all 0.924
_refine_ls_R_factor_all 0.0670
_refine_ls_R_factor_gt 0.0516
_refine_ls_shift/su_max 0.000
_refine_ls_shift/su_mean 0.000
_refine_ls_structure_factor_coef Fsqd
_refine_ls_weighting_details 'calc w = 1/(\s^2^(Fo^2^)+(0.07P)^2^+1.55P) where P = (Fo^2^+2Fc^2^)/3'
_refine_ls_weighting_scheme calc
_refine_ls_wR_factor_gt 0.1232
_refine_ls_wR_factor_ref 0.1321
_reflns_number_gt 3039
_reflns_number_total 3834
_reflns_threshold_expression I>2\s(I)
_cod_data_source_file cf6369.cif
_cod_data_source_block I
_cod_original_sg_symbol_H-M 'P 21/c'
_cod_database_code 2203992
_cod_database_fobs_code 2203992

loop_
_symmetry_equiv_pos_as_xyz
'x, y, z'
'-x, y+1/2, -z+1/2'
'-x, -y, -z'
'x, -y-1/2, z-1/2'

loop_
_atom_site_label
_atom_site_fract_x
_atom_site_fract_y
_atom_site_fract_z
_atom_site_U_iso_or_equiv
_atom_site_adp_type
_atom_site_calc_flag
_atom_site_refinement_flags
_atom_site_occupancy
_atom_site_type_symbol
Ni1 0.11727(4) 0.85609(4) 0.03563(3) 0.03901(17) Uani d . 1 Ni
N1 0.0004(3) 0.8463(2) -0.06099(19) 0.0404(7) Uani d . 1 N
N2 0.1857(3) 0.9577(2) -0.03580(18) 0.0359(6) Uani d . 1 N
N3 0.2529(3) 0.8853(3) 0.11524(19) 0.0414(7) Uani d . 1 N
O1 -0.0412(3) 0.9124(3) -0.20783(17) 0.0555(7) Uani d . 1 O
O2 0.4225(2) 0.9980(2) 0.12774(17) 0.0563(7) Uani d . 1 O
S1 0.01872(8) 0.73777(8) 0.10977(6) 0.0417(2) Uani d . 1 S
S2 0.42799(11) 0.69498(11) 0.12325(7) 0.0619(3) Uani d . 1 S
C1 -0.1000(3) 0.7145(3) 0.0249(2) 0.0435(9) Uani d . 1 C
C2 -0.1937(4) 0.6428(4) 0.0397(3) 0.0592(11) Uani d . 1 C
H2 -0.1935 0.6042 0.0940 0.071 Uiso calc R 1 H
C3 -0.2864(4) 0.6286(4) -0.0257(3) 0.0679(13) Uani d . 1 C
H3 -0.3486 0.5792 -0.0167 0.082 Uiso calc R 1 H
C4 -0.2865(4) 0.6881(4) -0.1045(3) 0.0658(12) Uani d . 1 C
H4 -0.3503 0.6795 -0.1482 0.079 Uiso calc R 1 H
C5 -0.1944(4) 0.7606(4) -0.1211(3) 0.0545(10) Uani d . 1 C
H5 -0.1967 0.7997 -0.1754 0.065 Uiso calc R 1 H
C6 -0.0981(3) 0.7748(3) -0.0559(2) 0.0424(8) Uani d . 1 C
C7 0.0188(3) 0.9089(3) -0.1355(2) 0.0431(9) Uani d . 1 C
C8 0.1307(3) 0.9774(3) -0.1170(2) 0.0411(8) Uani d . 1 C
C9 0.1812(4) 1.0539(3) -0.1727(2) 0.0517(10) Uani d . 1 C
H9 0.1441 1.0709 -0.2294 0.062 Uiso calc R 1 H
C10 0.2878(4) 1.1040(4) -0.1420(3) 0.0537(10) Uani d . 1 C
H10 0.3236 1.1543 -0.1791 0.064 Uiso calc R 1 H
C11 0.3425(4) 1.0811(3) -0.0575(3) 0.0479(9) Uani d . 1 C
H11 0.4141 1.1159 -0.0367 0.057 Uiso calc R 1 H
C12 0.2877(3) 1.0050(3) -0.0052(2) 0.0406(8) Uani d . 1 C
C13 0.3296(3) 0.9637(3) 0.0877(2) 0.0429(9) Uani d . 1 C
C14 0.2836(3) 0.8375(3) 0.2034(2) 0.0418(9) Uani d . 1 C
C15 0.2283(4) 0.8791(4) 0.2732(3) 0.0534(10) Uani d . 1 C
H15 0.1706 0.9366 0.2631 0.064 Uiso calc R 1 H
C16 0.2585(4) 0.8353(4) 0.3586(3) 0.0584(11) Uani d . 1 C
H16 0.2206 0.8627 0.4058 0.070 Uiso calc R 1 H
C17 0.3445(4) 0.7513(4) 0.3730(3) 0.0542(10) Uani d . 1 C
H17 0.3668 0.7241 0.4307 0.065 Uiso calc R 1 H
C18 0.3979(4) 0.7070(3) 0.3038(3) 0.0492(10) Uani d . 1 C
H18 0.4548 0.6489 0.3145 0.059 Uiso calc R 1 H
C19 0.3673(3) 0.7488(3) 0.2171(2) 0.0414(8) Uani d . 1 C
C20 0.5131(5) 0.5733(5) 0.1658(3) 0.0796(15) Uani d . 1 C
H20A 0.5791 0.6004 0.2058 0.119 Uiso calc R 1 H
H20B 0.5410 0.5312 0.1173 0.119 Uiso calc R 1 H
H20C 0.4653 0.5224 0.1973 0.119 Uiso calc R 1 H
C21 0.0950(4) 0.5991(4) 0.1111(3) 0.0636(12) Uani d . 1 C
H21A 0.0467 0.5390 0.1326 0.095 Uiso calc R 1 H
H21B 0.1678 0.6045 0.1498 0.095 Uiso calc R 1 H
H21C 0.1111 0.5800 0.0518 0.095 Uiso calc R 1 H

loop_
_atom_site_aniso_label
_atom_site_aniso_U_11
_atom_site_aniso_U_22
_atom_site_aniso_U_33
_atom_site_aniso_U_12
_atom_site_aniso_U_13
_atom_site_aniso_U_23
Ni1 0.0459(3) 0.0394(3) 0.0304(3) 0.0006(2) -0.0012(2) 0.00257(18)
N1 0.0412(17) 0.0438(17) 0.0344(16) -0.0001(14) -0.0028(13) 0.0005(13)
N2 0.0427(17) 0.0354(15) 0.0290(14) 0.0026(13) 0.0016(12) 0.0018(12)
N3 0.0460(18) 0.0411(16) 0.0342(16) 0.0000(14) -0.0071(13) 0.0071(13)
O1 0.0620(18) 0.0656(18) 0.0354(14) 0.0029(15) -0.0089(13) 0.0030(13)
O2 0.0550(17) 0.0612(18) 0.0487(15) -0.0139(15) -0.0107(14) 0.0020(13)
S1 0.0457(5) 0.0422(5) 0.0372(5) -0.0018(4) 0.0044(4) 0.0030(4)
S2 0.0750(8) 0.0668(7) 0.0452(6) 0.0185(6) 0.0128(6) 0.0093(5)
C1 0.043(2) 0.043(2) 0.045(2) -0.0007(17) 0.0041(17) -0.0062(16)
C2 0.060(3) 0.058(3) 0.061(3) -0.009(2) 0.012(2) -0.005(2)
C3 0.055(3) 0.076(3) 0.074(3) -0.021(2) 0.011(3) -0.015(3)
C4 0.051(3) 0.078(3) 0.066(3) -0.011(2) -0.001(2) -0.023(3)
C5 0.048(2) 0.062(3) 0.050(2) 0.000(2) -0.0043(19) -0.009(2)
C6 0.042(2) 0.042(2) 0.0419(19) 0.0027(17) 0.0003(16) -0.0097(16)
C7 0.050(2) 0.045(2) 0.0336(19) 0.0099(17) -0.0011(17) -0.0013(16)
C8 0.053(2) 0.0378(19) 0.0318(17) 0.0063(17) 0.0035(16) 0.0001(15)
C9 0.071(3) 0.049(2) 0.0339(19) 0.003(2) 0.0003(19) 0.0048(17)
C10 0.069(3) 0.048(2) 0.045(2) -0.008(2) 0.011(2) 0.0068(18)
C11 0.056(2) 0.042(2) 0.046(2) -0.0046(19) 0.0067(19) 0.0008(17)
C12 0.047(2) 0.0362(18) 0.0381(18) 0.0015(17) 0.0023(16) -0.0036(15)
C13 0.049(2) 0.0387(19) 0.0395(19) 0.0009(17) -0.0008(17) -0.0039(16)
C14 0.045(2) 0.044(2) 0.0341(18) -0.0071(17) -0.0073(16) 0.0025(15)
C15 0.064(3) 0.051(2) 0.044(2) 0.004(2) 0.002(2) 0.0021(18)
C16 0.079(3) 0.059(3) 0.038(2) 0.003(2) 0.009(2) -0.0007(18)
C17 0.072(3) 0.054(2) 0.0338(19) -0.011(2) -0.0059(19) 0.0079(18)
C18 0.052(2) 0.048(2) 0.045(2) 0.0008(19) -0.0043(18) 0.0076(18)
C19 0.045(2) 0.045(2) 0.0331(18) -0.0061(17) -0.0024(16) 0.0018(16)
C20 0.100(4) 0.074(3) 0.066(3) 0.033(3) 0.014(3) 0.002(3)
C21 0.067(3) 0.053(3) 0.069(3) 0.008(2) 0.001(2) 0.014(2)

loop_
_atom_type_symbol
_atom_type_description
_atom_type_scat_dispersion_real
_atom_type_scat_dispersion_imag
_atom_type_scat_source
C C 0.0033 0.0016 'International Tables Vol C Tables 4.2.6.8 and 6.1.1.4'
H H 0.0000 0.0000 'International Tables Vol C Tables 4.2.6.8 and 6.1.1.4'
N N 0.0061 0.0033 'International Tables Vol C Tables 4.2.6.8 and 6.1.1.4'
O O 0.0106 0.0060 'International Tables Vol C Tables 4.2.6.8 and 6.1.1.4'
Ni Ni 0.3393 1.1124 'International Tables Vol C Tables 4.2.6.8 and 6.1.1.4'
S S 0.1246 0.1234 'International Tables Vol C Tables 4.2.6.8 and 6.1.1.4'

loop_
_geom_angle_atom_site_label_1
_geom_angle_atom_site_label_2
_geom_angle_atom_site_label_3
_geom_angle
_geom_angle_publ_flag
N2 Ni1 N1 83.88(13) y
N2 Ni1 N3 83.42(13) y
N1 Ni1 N3 167.19(13) y
N2 Ni1 S1 173.58(10) y
N1 Ni1 S1 89.88(10) y
N3 Ni1 S1 102.85(10) y
C7 N1 C6 123.5(3) ?
C7 N1 Ni1 116.5(3) ?
C6 N1 Ni1 120.0(2) ?
C12 N2 C8 123.8(3) ?
C12 N2 Ni1 118.5(2) ?
C8 N2 Ni1 117.7(3) ?
C13 N3 C14 116.0(3) ?
C13 N3 Ni1 115.9(2) ?
C14 N3 Ni1 128.0(2) ?
C1 S1 C21 101.8(2) ?
C1 S1 Ni1 96.99(13) ?
C21 S1 Ni1 105.86(16) ?
C19 S2 C20 103.5(2) ?
C2 C1 C6 121.4(4) ?
C2 C1 S1 120.8(3) ?
C6 C1 S1 117.7(3) ?
C3 C2 C1 120.0(4) ?
C3 C2 H2 120.0 ?
C1 C2 H2 120.0 ?
C4 C3 C2 119.2(4) ?
C4 C3 H3 120.4 ?
C2 C3 H3 120.4 ?
C3 C4 C5 122.1(5) ?
C3 C4 H4 119.0 ?
C5 C4 H4 119.0 ?
C4 C5 C6 119.6(4) ?
C4 C5 H5 120.2 ?
C6 C5 H5 120.2 ?
C5 C6 N1 126.9(4) ?
C5 C6 C1 117.7(4) ?
N1 C6 C1 115.4(3) ?
O1 C7 N1 128.8(4) ?
O1 C7 C8 121.8(3) ?
N1 C7 C8 109.3(3) ?
N2 C8 C9 118.7(4) ?
N2 C8 C7 112.6(3) ?
C9 C8 C7 128.7(3) ?
C10 C9 C8 118.3(4) ?
C10 C9 H9 120.9 ?
C8 C9 H9 120.9 ?
C9 C10 C11 121.4(4) ?
C9 C10 H10 119.3 ?
C11 C10 H10 119.3 ?
C12 C11 C10 117.6(4) ?
C12 C11 H11 121.2 ?
C10 C11 H11 121.2 ?
N2 C12 C11 120.1(3) ?
N2 C12 C13 111.8(3) ?
C11 C12 C13 128.1(4) ?
O2 C13 N3 128.0(3) ?
O2 C13 C12 121.6(3) ?
N3 C13 C12 110.3(3) ?
C15 C14 C19 120.5(3) ?
C15 C14 N3 119.5(3) ?
C19 C14 N3 120.1(3) ?
C14 C15 C16 120.1(4) ?
C14 C15 H15 120.0 ?
C16 C15 H15 120.0 ?
C17 C16 C15 119.6(4) ?
C17 C16 H16 120.2 ?
C15 C16 H16 120.2 ?
C18 C17 C16 120.9(4) ?
C18 C17 H17 119.6 ?
C16 C17 H17 119.6 ?
C17 C18 C19 120.3(4) ?
C17 C18 H18 119.8 ?
C19 C18 H18 119.8 ?
C14 C19 C18 118.6(3) ?
C14 C19 S2 117.6(3) ?
C18 C19 S2 123.8(3) ?
S2 C20 H20A 109.5 ?
S2 C20 H20B 109.5 ?
H20A C20 H20B 109.5 ?
S2 C20 H20C 109.5 ?
H20A C20 H20C 109.5 ?
H20B C20 H20C 109.5 ?
S1 C21 H21A 109.5 ?
S1 C21 H21B 109.5 ?
H21A C21 H21B 109.5 ?
S1 C21 H21C 109.5 ?
H21A C21 H21C 109.5 ?
H21B C21 H21C 109.5 ?

loop_
_geom_bond_atom_site_label_1
_geom_bond_atom_site_label_2
_geom_bond_distance
_geom_bond_publ_flag
Ni1 N2 1.821(3) y
Ni1 N1 1.861(3) y
Ni1 N3 1.876(3) y
Ni1 S1 2.1535(10) y
N1 C7 1.369(5) ?
N1 C6 1.399(5) ?
N2 C12 1.318(5) ?
N2 C8 1.329(4) ?
N3 C13 1.351(5) ?
N3 C14 1.442(4) ?
O1 C7 1.220(4) ?
O2 C13 1.223(4) ?
S1 C1 1.772(4) ?
S1 C21 1.805(4) ?
S2 C19 1.759(4) ?
S2 C20 1.771(5) ?
C1 C2 1.386(6) ?
C1 C6 1.402(5) ?
C2 C3 1.371(6) ?
C2 H2 0.930 ?
C3 C4 1.367(7) ?
C3 H3 0.930 ?
C4 C5 1.385(6) ?
C4 H4 0.930 ?
C5 C6 1.397(5) ?
C5 H5 0.930 ?
C7 C8 1.497(5) ?
C8 C9 1.383(5) ?
C9 C10 1.375(6) ?
C9 H9 0.930 ?
C10 C11 1.377(5) ?
C10 H10 0.930 ?
C11 C12 1.374(5) ?
C11 H11 0.930 ?
C12 C13 1.502(5) ?
C14 C15 1.375(6) ?
C14 C19 1.391(5) ?
C15 C16 1.388(6) ?
C15 H15 0.930 ?
C16 C17 1.372(6) ?
C16 H16 0.930 ?
C17 C18 1.366(6) ?
C17 H17 0.930 ?
C18 C19 1.398(5) ?
C18 H18 0.930 ?
C20 H20A 0.960 ?
C20 H20B 0.960 ?
C20 H20C 0.960 ?
C21 H21A 0.960 ?
C21 H21B 0.960 ?
C21 H21C 0.960 ?

loop_
_geom_hbond_atom_site_label_D
_geom_hbond_atom_site_label_H
_geom_hbond_atom_site_label_A
_geom_hbond_site_symmetry_A
_geom_hbond_distance_DH
_geom_hbond_distance_HA
_geom_hbond_distance_DA
_geom_hbond_angle_DHA
C15 H15 O1 3_575 0.93 2.36 3.272(6) 168
C11 H11 O2 3_675 0.93 2.77 3.134(5) 105
C18 H18 O2 2_645 0.93 2.32 3.235(5) 167
